data_2202597
loop_
_publ_author_name
'Zeller, Matthias'
'Hunter, Allen D.'

_publ_section_title
;
 Tricarbonyl(\h^6^-1,3,5-trimethoxybenzene)chromium(0)
;
_journal_issue 11
_journal_name_full 'Acta Crystallographica Section E'
_journal_page_first m1078
_journal_page_last m1079
_journal_paper_doi 10.1107/S1600536803024292
_journal_volume 59
_journal_year 2003
_chemical_formula_iupac '[Cr (C9 H12 O3) (C1 O1)3]'
_chemical_formula_moiety 'C12 H12 Cr O6'
_chemical_formula_sum 'C12 H12 Cr O6'
_chemical_formula_weight 304.22
_chemical_name_common ' 1,3,5-Trimethoxybenzene chromium tricarbonyl'
_chemical_name_systematic ' Tricarbonyl(\h^6^-1,3,5-trimethoxybenzene)chromium(0)'
_space_group_IT_number 161
_symmetry_cell_setting trigonal
_symmetry_space_group_name_Hall 'R 3 -2"c'
_symmetry_space_group_name_H-M 'R 3 c :H'
_atom_sites_solution_hydrogens geom
_atom_sites_solution_primary direct
_atom_sites_solution_secondary difmap
_audit_creation_method SHELXL-97
_cell_angle_alpha 90.00
_cell_angle_beta 90.00
_cell_angle_gamma 120.00
_cell_formula_units_Z 6
_cell_length_a 12.6892(9)
_cell_length_b 12.6892(9)
_cell_length_c 13.3798(19)
_cell_measurement_reflns_used 5768
_cell_measurement_temperature 100(2)
_cell_measurement_theta_max 28.3975
_cell_measurement_theta_min 2.3985
_cell_volume 1865.7(3)
_computing_cell_refinement 'SAINT-Plus (Bruker, 1997-1999)'
_computing_data_collection 'SMART (Bruker, 1997-2000)'
_computing_data_reduction SAINT-Plus
_computing_molecular_graphics SHELXL97
_computing_publication_material SHELXL97
_computing_structure_refinement 'SHELXL97 (Sheldrick, 1997)'
_computing_structure_solution 'SHELXS97 (Sheldrick, 1997)'
_diffrn_ambient_temperature 100(2)
_diffrn_measured_fraction_theta_full 0.998
_diffrn_measured_fraction_theta_max 0.998
_diffrn_measurement_device_type 'Bruker AXS SMART APEX CCD'
_diffrn_measurement_method \w
_diffrn_radiation_monochromator graphite
_diffrn_radiation_source 'fine-focus sealed tube'
_diffrn_radiation_type MoK\a
_diffrn_radiation_wavelength 0.71073
_diffrn_reflns_av_R_equivalents 0.0322
_diffrn_reflns_av_sigmaI/netI 0.0275
_diffrn_reflns_limit_h_max 16
_diffrn_reflns_limit_h_min -16
_diffrn_reflns_limit_k_max 16
_diffrn_reflns_limit_k_min -16
_diffrn_reflns_limit_l_max 17
_diffrn_reflns_limit_l_min -17
_diffrn_reflns_number 5069
_diffrn_reflns_theta_full 28.40
_diffrn_reflns_theta_max 28.40
_diffrn_reflns_theta_min 3.21
_diffrn_standards_decay_% none
_diffrn_standards_number 0
_exptl_absorpt_coefficient_mu 0.939
_exptl_absorpt_correction_T_max 0.86
_exptl_absorpt_correction_T_min 0.56785
_exptl_absorpt_correction_type multi-scan
_exptl_absorpt_process_details '(SADABS in SAINT-Plus; Bruker, 1997-1999)'
_exptl_crystal_colour colourless
_exptl_crystal_density_diffrn 1.625
_exptl_crystal_density_method 'not measured'
_exptl_crystal_description block
_exptl_crystal_F_000 936
_exptl_crystal_size_max 0.56
_exptl_crystal_size_mid 0.20
_exptl_crystal_size_min 0.16
_refine_diff_density_max 0.544
_refine_diff_density_min -0.680
_refine_ls_abs_structure_details 'Flack (1983), 510 Friedel pairs [please check]'
_refine_ls_abs_structure_Flack 0.12(3)
_refine_ls_extinction_method none
_refine_ls_goodness_of_fit_ref 1.069
_refine_ls_hydrogen_treatment mixed
_refine_ls_matrix_type full
_refine_ls_number_parameters 64
_refine_ls_number_reflns 1040
_refine_ls_number_restraints 1
_refine_ls_restrained_S_all 1.068
_refine_ls_R_factor_all 0.0256
_refine_ls_R_factor_gt 0.0255
_refine_ls_shift/su_max 0.000
_refine_ls_shift/su_mean 0.000
_refine_ls_structure_factor_coef Fsqd
_refine_ls_weighting_details 'calc w = 1/[\s^2^(Fo^2^)+(0.0478P)^2^+0.4118P] where P = (Fo^2^+2Fc^2^)/3'
_refine_ls_weighting_scheme calc
_refine_ls_wR_factor_gt 0.0688
_refine_ls_wR_factor_ref 0.0688
_reflns_number_gt 1038
_reflns_number_total 1040
_reflns_threshold_expression >2sigma(I)
_cod_data_source_file cv6248.cif
_cod_data_source_block I
_cod_original_sg_symbol_H-M 'R 3 c'
_cod_database_code 2202597
_cod_database_fobs_code 2202597

loop_
_symmetry_equiv_pos_as_xyz
'x, y, z'
'-y, x-y, z'
'-x+y, -x, z'
'-y, -x, z+1/2'
'-x+y, y, z+1/2'
'x, x-y, z+1/2'
'x+2/3, y+1/3, z+1/3'
'-y+2/3, x-y+1/3, z+1/3'
'-x+y+2/3, -x+1/3, z+1/3'
'-y+2/3, -x+1/3, z+5/6'
'-x+y+2/3, y+1/3, z+5/6'
'x+2/3, x-y+1/3, z+5/6'
'x+1/3, y+2/3, z+2/3'
'-y+1/3, x-y+2/3, z+2/3'
'-x+y+1/3, -x+2/3, z+2/3'
'-y+1/3, -x+2/3, z+7/6'
'-x+y+1/3, y+2/3, z+7/6'
'x+1/3, x-y+2/3, z+7/6'

loop_
_atom_site_label
_atom_site_fract_x
_atom_site_fract_y
_atom_site_fract_z
_atom_site_U_iso_or_equiv
_atom_site_adp_type
_atom_site_calc_flag
_atom_site_refinement_flags
_atom_site_occupancy
_atom_site_disorder_assembly
_atom_site_disorder_group
_atom_site_type_symbol
Cr1 0.0000 0.0000 -0.03180(7) 0.00963(13) Uani d S 1 . . Cr
C1 0.07085(12) 0.12933(16) 0.09836(15) 0.0116(3) Uani d . 1 . . C
C2 0.12818(17) 0.05848(12) 0.10119(14) 0.0120(3) Uani d . 1 . . C
C3 0.32426(11) 0.23496(10) 0.10977(10) 0.0166(2) Uani d . 1 . . C
H3A 0.2990 0.2653 0.1670 0.025 Uiso calc R 1 . . H
H3B 0.3153 0.2715 0.0481 0.025 Uiso calc R 1 . . H
H3C 0.4096 0.2568 0.1180 0.025 Uiso calc R 1 . . H
C4 -0.08832(15) -0.13608(15) -0.11035(11) 0.0147(2) Uani d . 1 . . C
O2 -0.14375(11) -0.22219(10) -0.15796(8) 0.0218(2) Uani d . 1 . . O
O1 0.24923(10) 0.10457(10) 0.10416(8) 0.0145(2) Uani d . 1 . . O
H1 0.1199(19) 0.217(3) 0.091(2) 0.015(6) Uiso d . 1 . . H

loop_
_atom_site_aniso_label
_atom_site_aniso_U_11
_atom_site_aniso_U_22
_atom_site_aniso_U_33
_atom_site_aniso_U_12
_atom_site_aniso_U_13
_atom_site_aniso_U_23
Cr1 0.00922(15) 0.00922(15) 0.01047(19) 0.00461(7) 0.000 0.000
C1 0.0117(6) 0.0101(7) 0.0129(7) 0.0053(4) -0.0013(4) -0.0024(6)
C2 0.0104(7) 0.0122(6) 0.0123(7) 0.0049(4) -0.0008(5) -0.0001(4)
C3 0.0116(5) 0.0118(5) 0.0224(5) 0.0028(5) -0.0003(4) -0.0014(4)
C4 0.0137(6) 0.0153(6) 0.0152(5) 0.0074(6) 0.0008(5) -0.0006(4)
O2 0.0191(5) 0.0193(5) 0.0226(5) 0.0062(5) -0.0038(4) -0.0079(4)
O1 0.0086(4) 0.0127(4) 0.0202(5) 0.0038(4) -0.0020(3) -0.0010(4)

loop_
_atom_type_symbol
_atom_type_description
_atom_type_scat_dispersion_real
_atom_type_scat_dispersion_imag
_atom_type_scat_source
C C 0.0033 0.0016 'International Tables Vol C Tables 4.2.6.8 and 6.1.1.4'
H H 0.0000 0.0000 'International Tables Vol C Tables 4.2.6.8 and 6.1.1.4'
O O 0.0106 0.0060 'International Tables Vol C Tables 4.2.6.8 and 6.1.1.4'
Cr Cr 0.3209 0.6236 'International Tables Vol C Tables 4.2.6.8 and 6.1.1.4'

loop_
_geom_angle_atom_site_label_1
_geom_angle_atom_site_label_2
_geom_angle_atom_site_label_3
_geom_angle_site_symmetry_1
_geom_angle_site_symmetry_3
_geom_angle
_geom_angle_publ_flag
C4 Cr1 C4 . 2 90.78(8) no
C4 Cr1 C4 . 3 90.78(8) no
C4 Cr1 C4 2 3 90.78(8) no
C4 Cr1 C1 . . 163.27(7) yes
C4 Cr1 C1 2 . 103.55(7) no
C4 Cr1 C1 3 . 97.51(7) no
C4 Cr1 C1 . 3 103.55(7) no
C4 Cr1 C1 2 3 97.51(7) no
C4 Cr1 C1 3 3 163.27(7) no
C1 Cr1 C1 . 3 66.47(8) no
C4 Cr1 C1 . 2 97.51(7) no
C4 Cr1 C1 2 2 163.27(7) no
C4 Cr1 C1 3 2 103.55(7) no
C1 Cr1 C1 . 2 66.47(8) no
C1 Cr1 C1 3 2 66.47(8) no
C4 Cr1 C2 . . 138.82(6) no
C4 Cr1 C2 2 . 86.51(7) no
C4 Cr1 C2 3 . 130.30(6) no
C1 Cr1 C2 . . 36.40(4) no
C1 Cr1 C2 3 . 36.70(4) no
C1 Cr1 C2 2 . 77.66(7) no
C4 Cr1 C2 . 2 130.30(6) no
C4 Cr1 C2 2 2 138.82(6) no
C4 Cr1 C2 3 2 86.51(7) no
C1 Cr1 C2 . 2 36.70(4) no
C1 Cr1 C2 3 2 77.66(7) no
C1 Cr1 C2 2 2 36.40(4) no
C2 Cr1 C2 . 2 65.09(8) no
C4 Cr1 C2 . 3 86.51(7) no
C4 Cr1 C2 2 3 130.30(6) no
C4 Cr1 C2 3 3 138.82(6) no
C1 Cr1 C2 . 3 77.66(7) no
C1 Cr1 C2 3 3 36.40(4) no
C1 Cr1 C2 2 3 36.70(4) no
C2 Cr1 C2 . 3 65.09(8) no
C2 Cr1 C2 2 3 65.09(8) no
C2 C1 C2 . 2 119.03(17) yes
C2 C1 Cr1 . . 72.63(10) no
C2 C1 Cr1 2 . 72.47(10) no
C2 C1 H1 . . 119.4(12) no
C2 C1 H1 2 . 121.5(12) no
Cr1 C1 H1 . . 123.2(17) no
O1 C2 C1 . . 124.38(13) yes
O1 C2 C1 . 3 114.77(12) no
C1 C2 C1 . 3 120.83(17) yes
O1 C2 Cr1 . . 129.93(13) no
C1 C2 Cr1 . . 70.98(10) no
C1 C2 Cr1 3 . 70.83(10) no
O1 C3 H3A . . 109.5 no
O1 C3 H3B . . 109.5 no
H3A C3 H3B . . 109.5 no
O1 C3 H3C . . 109.5 no
H3A C3 H3C . . 109.5 no
H3B C3 H3C . . 109.5 no
O2 C4 Cr1 . . 178.85(15) yes
C2 O1 C3 . . 117.19(11) yes

loop_
_geom_bond_atom_site_label_1
_geom_bond_atom_site_label_2
_geom_bond_site_symmetry_2
_geom_bond_distance
_geom_bond_publ_flag
Cr1 C4 . 1.8459(17) yes
Cr1 C4 2 1.8459(17) no
Cr1 C4 3 1.8459(17) no
Cr1 C1 . 2.2491(18) yes
Cr1 C1 3 2.2491(18) no
Cr1 C1 2 2.2491(18) no
Cr1 C2 . 2.2705(18) yes
Cr1 C2 2 2.2705(18) no
Cr1 C2 3 2.2705(18) no
C1 C2 . 1.4118(18) yes
C1 C2 2 1.4231(18) no
C1 H1 . 0.97(3) yes
C2 O1 . 1.343(2) yes
C2 C1 3 1.4231(18) no
C3 O1 . 1.4402(15) yes
C3 H3A . 0.9800 no
C3 H3B . 0.9800 no
C3 H3C . 0.9800 no
C4 O2 . 1.1515(19) yes

loop_
_geom_torsion_atom_site_label_1
_geom_torsion_atom_site_label_2
_geom_torsion_atom_site_label_3
_geom_torsion_atom_site_label_4
_geom_torsion_site_symmetry_1
_geom_torsion_site_symmetry_4
_geom_torsion
C4 Cr1 C1 C2 . . 83.9(2)
C4 Cr1 C1 C2 2 . -64.39(11)
C4 Cr1 C1 C2 3 . -157.02(11)
C1 Cr1 C1 C2 3 . 28.00(11)
C1 Cr1 C1 C2 2 . 101.42(9)
C2 Cr1 C1 C2 2 . 129.20(19)
C2 Cr1 C1 C2 3 . 64.54(9)
C4 Cr1 C1 C2 . 2 -45.3(2)
C4 Cr1 C1 C2 2 2 166.41(11)
C4 Cr1 C1 C2 3 2 73.78(11)
C1 Cr1 C1 C2 3 2 -101.20(8)
C1 Cr1 C1 C2 2 2 -27.78(10)
C2 Cr1 C1 C2 . 2 -129.20(19)
C2 Cr1 C1 C2 3 2 -64.66(10)
C2 C1 C2 O1 2 . -176.40(11)
Cr1 C1 C2 O1 . . 125.92(18)
C2 C1 C2 C1 2 3 5.3(4)
Cr1 C1 C2 C1 . 3 -52.4(2)
C2 C1 C2 Cr1 2 . 57.68(19)
C4 Cr1 C2 O1 . . 86.41(16)
C4 Cr1 C2 O1 2 . -0.79(12)
C4 Cr1 C2 O1 3 . -88.86(13)
C1 Cr1 C2 O1 . . -119.36(16)
C1 Cr1 C2 O1 3 . 106.71(14)
C1 Cr1 C2 O1 2 . 173.73(12)
C2 Cr1 C2 O1 2 . -150.07(13)
C2 Cr1 C2 O1 3 . 137.17(14)
C4 Cr1 C2 C1 . . -154.23(11)
C4 Cr1 C2 C1 2 . 118.56(11)
C4 Cr1 C2 C1 3 . 30.49(15)
C1 Cr1 C2 C1 3 . -133.94(18)
C1 Cr1 C2 C1 2 . -66.92(9)
C2 Cr1 C2 C1 2 . -30.71(11)
C2 Cr1 C2 C1 3 . -103.47(8)
C4 Cr1 C2 C1 . 3 -20.30(17)
C4 Cr1 C2 C1 2 3 -107.50(11)
C4 Cr1 C2 C1 3 3 164.43(10)
C1 Cr1 C2 C1 . 3 133.94(18)
C1 Cr1 C2 C1 2 3 67.02(9)
C2 Cr1 C2 C1 2 3 103.23(9)
C2 Cr1 C2 C1 3 3 30.47(11)
C1 C2 O1 C3 . . 3.2(2)
C1 C2 O1 C3 3 . -178.41(14)
Cr1 C2 O1 C3 . . 96.49(12)
